data_7056668
loop_
_publ_author_name
'Wang, Jin-Wen'
'Li, Yao-Jia'
'Chen, Chen'
'Luo, Yang-Hui'
'Sun, Baiwang'

_publ_section_title
;
 Substituent swap affect the crystal structure and properties of
 N-benzyl-4-amino-1, 2, 4-triazole related organic salts
;
_journal_name_full 'New J. Chem.'
_journal_paper_doi 10.1039/C7NJ03445H
_journal_year 2017
_chemical_formula_sum 'C10 H11 N5 O5'
_chemical_formula_weight 281.24
_chemical_name_systematic
; 
 ? 
;
_space_group_IT_number 7
_symmetry_cell_setting monoclinic
_symmetry_space_group_name_Hall 'P -2yac'
_symmetry_space_group_name_H-M 'P 1 n 1'
_atom_sites_solution_hydrogens geom
_atom_sites_solution_primary direct
_atom_sites_solution_secondary difmap
_audit_creation_method SHELXL-2014
_audit_update_record
;
2017-09-25 deposited with the CCDC.
2017-10-09 downloaded from the CCDC.
;
_cell_angle_alpha 90.00
_cell_angle_beta 94.05(3)
_cell_angle_gamma 90.00
_cell_formula_units_Z 2
_cell_length_a 4.2000(8)
_cell_length_b 8.5070(17)
_cell_length_c 17.069(3)
_cell_measurement_reflns_used 25
_cell_measurement_temperature 293(2)
_cell_measurement_theta_max 14
_cell_measurement_theta_min 9
_cell_volume 608.3(2)
_computing_cell_refinement 'CrystalClear (Rigaku, 2005)'
_computing_data_collection 'CrystalClear (Rigaku, 2005)'
_computing_data_reduction 'CrystalClear (Rigaku, 2005)'
_computing_molecular_graphics 'MERCURY ( Cambridge Structural Database,2003)'
_computing_publication_material 'SHELXL-2014 (Sheldrick, 2014)'
_computing_structure_refinement 'SHELXL-2014 (Sheldrick, 2014)'
_computing_structure_solution 'SHELXL-2014 (Sheldrick, 2014)'
_diffrn_ambient_temperature 293(2)
_diffrn_measured_fraction_theta_full 0.998
_diffrn_measured_fraction_theta_max 0.998
_diffrn_measurement_device_type 'Rigaku SCXmini diffractometer'
_diffrn_measurement_method CCD_Profile_fitting
_diffrn_radiation_source 'fine-focus sealed tube'
_diffrn_radiation_type MoK\a
_diffrn_radiation_wavelength 0.71073
_diffrn_reflns_av_R_equivalents 0.0000
_diffrn_reflns_av_sigmaI/netI 0.0232
_diffrn_reflns_limit_h_max 5
_diffrn_reflns_limit_h_min 0
_diffrn_reflns_limit_k_max 10
_diffrn_reflns_limit_k_min 0
_diffrn_reflns_limit_l_max 20
_diffrn_reflns_limit_l_min -20
_diffrn_reflns_number 1278
_diffrn_reflns_theta_full 25.37
_diffrn_reflns_theta_max 25.37
_diffrn_reflns_theta_min 2.39
_exptl_absorpt_coefficient_mu 0.126
_exptl_absorpt_correction_T_max 0.9875
_exptl_absorpt_correction_T_min 0.9633
_exptl_absorpt_correction_type multi-scan
_exptl_absorpt_process_details 'CrystalClear (Rigaku, 2005)'
_exptl_crystal_colour orange
_exptl_crystal_density_diffrn 1.535
_exptl_crystal_density_method 'not measured'
_exptl_crystal_description Rod
_exptl_crystal_F_000 292
_exptl_crystal_size_max 0.30
_exptl_crystal_size_mid 0.20
_exptl_crystal_size_min 0.10
_refine_diff_density_max 0.247
_refine_diff_density_min -0.158
_refine_diff_density_rms 0.048
_refine_ls_abs_structure_details 'Flack H D (1983), Acta Cryst. A39, 876-881'
_refine_ls_abs_structure_Flack 3(2)
_refine_ls_extinction_coef 0.060(14)
_refine_ls_extinction_expression Fc^*^=kFc[1+0.001xFc^2^\l^3^/sin(2\q)]^-1/4^
_refine_ls_extinction_method SHELXL
_refine_ls_goodness_of_fit_ref 1.001
_refine_ls_hydrogen_treatment constr
_refine_ls_matrix_type full
_refine_ls_number_parameters 182
_refine_ls_number_reflns 1278
_refine_ls_number_restraints 2
_refine_ls_restrained_S_all 1.000
_refine_ls_R_factor_all 0.0458
_refine_ls_R_factor_gt 0.0404
_refine_ls_shift/su_max 0.000
_refine_ls_shift/su_mean 0.000
_refine_ls_structure_factor_coef Fsqd
_refine_ls_weighting_details 'calc w=1/[\s^2^(Fo^2^)+(0.1000P)^2^+0.0200P] where P=(Fo^2^+2Fc^2^)/3'
_refine_ls_weighting_scheme calc
_refine_ls_wR_factor_gt 0.1162
_refine_ls_wR_factor_ref 0.1226
_reflns_number_gt 1162
_reflns_number_total 1278
_reflns_threshold_expression >2sigma(I)
_cod_data_source_file c7nj03445h2.cif
_cod_data_source_block 4
_cod_depositor_comments
;
The following automatic conversions were performed:

'_symmetry_cell_setting' value 'Monoclinic' changed to 'monoclinic'
according to
/home/data/users/saulius/crontab/automatic-downloads/rss-feeds/RSC/lib/dictionaries/cif_core.dic
dictionary named 'cif_core.dic' version 2.4.2 from 2011-04-26.

Automatic conversion script
Id: cif_fix_values 4973 2017-02-22 13:04:09Z antanas 
;
_cod_original_sg_symbol_H-M Pn
_cod_database_code 7056668
_shelxl_version_number 2014-3

loop_
_symmetry_equiv_pos_as_xyz
'x, y, z'
'x+1/2, -y, z+1/2'

loop_
_atom_site_label
_atom_site_type_symbol
_atom_site_fract_x
_atom_site_fract_y
_atom_site_fract_z
_atom_site_U_iso_or_equiv
_atom_site_adp_type
_atom_site_occupancy
_atom_site_symmetry_multiplicity
_atom_site_calc_flag
_atom_site_refinement_flags
O1 O 0.0320(7) 0.6261(3) 0.16133(14) 0.0473(7) Uani 1 1 d .
H1A H 0.0149 0.7053 0.1881 0.071 Uiso 1 1 calc R
N1 N 1.1671(8) 0.6518(4) -0.31891(17) 0.0435(8) Uani 1 1 d .
H1B H 1.2921 0.6097 -0.3508 0.052 Uiso 1 1 calc R
C1 C 1.0586(9) 0.5785(4) -0.2585(2) 0.0391(8) Uani 1 1 d .
H1C H 1.0984 0.4747 -0.2437 0.047 Uiso 1 1 calc R
O2 O 0.0602(7) 0.4053(3) 0.05870(14) 0.0454(7) Uani 1 1 d .
N2 N 1.0577(9) 0.8026(4) -0.32504(18) 0.0502(9) Uani 1 1 d .
C2 C 0.8837(10) 0.8181(4) -0.2659(2) 0.0477(9) Uani 1 1 d .
H2B H 0.7748 0.9093 -0.2541 0.057 Uiso 1 1 calc R
C3 C 0.6808(9) 0.7461(4) -0.1072(2) 0.0379(7) Uani 1 1 d .
H3A H 0.7753 0.8437 -0.1138 0.046 Uiso 1 1 calc R
N3 N 0.8816(7) 0.6812(3) -0.22282(17) 0.0382(7) Uani 1 1 d .
N4 N 0.7060(7) 0.6390(3) -0.15890(17) 0.0406(7) Uani 1 1 d .
C4 C 0.5058(8) 0.7169(4) -0.0382(2) 0.0354(7) Uani 1 1 d .
C5 C 0.4845(10) 0.8341(4) 0.0170(2) 0.0433(8) Uani 1 1 d .
H5A H 0.5773 0.9315 0.0090 0.052 Uiso 1 1 calc R
C6 C 0.3246(10) 0.8077(4) 0.0849(2) 0.0448(9) Uani 1 1 d .
H6A H 0.3111 0.8871 0.1220 0.054 Uiso 1 1 calc R
C7 C 0.1863(9) 0.6623(4) 0.0966(2) 0.0384(8) Uani 1 1 d .
C8 C 0.2074(8) 0.5435(4) 0.04035(18) 0.0345(7) Uani 1 1 d .
C9 C 0.3643(8) 0.5696(4) -0.0267(2) 0.0365(7) Uani 1 1 d .
H9A H 0.3764 0.4906 -0.0640 0.044 Uiso 1 1 calc R
C10 C 0.0641(14) 0.2790(5) 0.0034(3) 0.0605(12) Uani 1 1 d .
H10A H -0.0445 0.1897 0.0233 0.091 Uiso 1 1 calc R
H10B H 0.2810 0.2511 -0.0045 0.091 Uiso 1 1 calc R
H10C H -0.0415 0.3114 -0.0456 0.091 Uiso 1 1 calc R
O3 O 0.3005(11) 1.0363(4) -0.1450(2) 0.0916(13) Uani 1 1 d .
O4 O 0.4692(13) 1.1232(4) -0.2520(2) 0.0918(14) Uani 1 1 d .
O5 O 0.2404(18) 1.2758(5) -0.1785(3) 0.137(3) Uani 1 1 d .
N5 N 0.3343(10) 1.1456(4) -0.1912(2) 0.0594(10) Uani 1 1 d .

loop_
_atom_site_aniso_label
_atom_site_aniso_U_11
_atom_site_aniso_U_22
_atom_site_aniso_U_33
_atom_site_aniso_U_23
_atom_site_aniso_U_13
_atom_site_aniso_U_12
O1 0.0643(17) 0.0417(13) 0.0386(13) -0.0023(10) 0.0237(12) -0.0039(12)
N1 0.0466(17) 0.0470(16) 0.0390(16) -0.0034(12) 0.0169(14) 0.0030(14)
C1 0.0414(19) 0.0383(17) 0.0378(17) 0.0004(15) 0.0044(15) 0.0052(15)
O2 0.0599(16) 0.0388(13) 0.0400(13) -0.0006(10) 0.0212(12) -0.0061(12)
N2 0.066(2) 0.0412(17) 0.0468(18) 0.0044(14) 0.0250(16) 0.0020(16)
C2 0.065(3) 0.0361(16) 0.0452(19) 0.0051(15) 0.0233(19) 0.0029(17)
C3 0.0364(17) 0.0374(16) 0.0408(17) 0.0053(14) 0.0081(14) 0.0015(15)
N3 0.0399(15) 0.0383(15) 0.0376(15) 0.0011(12) 0.0115(12) -0.0014(12)
N4 0.0438(17) 0.0399(15) 0.0400(15) 0.0041(12) 0.0169(13) -0.0019(14)
C4 0.0343(17) 0.0386(16) 0.0339(16) 0.0046(13) 0.0080(13) 0.0023(15)
C5 0.053(2) 0.0378(18) 0.0407(19) 0.0022(15) 0.0120(16) -0.0057(16)
C6 0.058(2) 0.0408(18) 0.0367(17) -0.0066(15) 0.0140(16) -0.0016(17)
C7 0.0426(19) 0.0411(18) 0.0323(16) 0.0005(14) 0.0074(15) 0.0024(16)
C8 0.0364(17) 0.0366(16) 0.0314(15) 0.0024(12) 0.0079(14) -0.0003(15)
C9 0.0413(18) 0.0358(16) 0.0333(15) -0.0001(13) 0.0096(14) 0.0042(15)
C10 0.089(3) 0.040(2) 0.056(2) -0.0150(18) 0.031(2) -0.019(2)
O3 0.138(4) 0.069(2) 0.072(2) 0.0418(19) 0.038(2) 0.026(2)
O4 0.156(4) 0.0545(17) 0.073(2) 0.0126(17) 0.064(3) 0.028(2)
O5 0.255(7) 0.078(3) 0.089(3) 0.035(2) 0.095(4) 0.087(4)
N5 0.089(3) 0.0469(19) 0.0447(18) 0.0066(15) 0.0244(19) 0.0154(19)

loop_
_atom_type_symbol
_atom_type_description
_atom_type_scat_dispersion_real
_atom_type_scat_dispersion_imag
_atom_type_scat_source
C C 0.0033 0.0016 'International Tables Vol C Tables 4.2.6.8 and 6.1.1.4'
H H 0.0000 0.0000 'International Tables Vol C Tables 4.2.6.8 and 6.1.1.4'
N N 0.0061 0.0033 'International Tables Vol C Tables 4.2.6.8 and 6.1.1.4'
O O 0.0106 0.0060 'International Tables Vol C Tables 4.2.6.8 and 6.1.1.4'

loop_
_geom_angle_atom_site_label_1
_geom_angle_atom_site_label_2
_geom_angle_atom_site_label_3
_geom_angle
C7 O1 H1A 109.5
C1 N1 N2 111.9(3)
C1 N1 H1B 124.0
N2 N1 H1B 124.0
N1 C1 N3 106.6(3)
N1 C1 H1C 126.7
N3 C1 H1C 126.7
C8 O2 C10 117.7(3)
C2 N2 N1 104.0(3)
N2 C2 N3 110.8(3)
N2 C2 H2B 124.6
N3 C2 H2B 124.6
N4 C3 C4 120.6(3)
N4 C3 H3A 119.7
C4 C3 H3A 119.7
C1 N3 C2 106.7(3)
C1 N3 N4 122.1(3)
C2 N3 N4 130.8(3)
C3 N4 N3 115.3(3)
C5 C4 C9 120.0(3)
C5 C4 C3 119.4(3)
C9 C4 C3 120.6(3)
C4 C5 C6 120.6(3)
C4 C5 H5A 119.7
C6 C5 H5A 119.7
C7 C6 C5 119.5(3)
C7 C6 H6A 120.2
C5 C6 H6A 120.2
O1 C7 C6 123.3(3)
O1 C7 C8 116.9(3)
C6 C7 C8 119.9(3)
O2 C8 C9 125.2(3)
O2 C8 C7 114.2(3)
C9 C8 C7 120.6(3)
C8 C9 C4 119.4(3)
C8 C9 H9A 120.3
C4 C9 H9A 120.3
O2 C10 H10A 109.5
O2 C10 H10B 109.5
H10A C10 H10B 109.5
O2 C10 H10C 109.5
H10A C10 H10C 109.5
H10B C10 H10C 109.5
O5 N5 O4 118.1(4)
O5 N5 O3 121.7(4)
O4 N5 O3 120.2(4)

loop_
_geom_bond_atom_site_label_1
_geom_bond_atom_site_label_2
_geom_bond_distance
O1 C7 1.356(4)
O1 H1A 0.8200
N1 C1 1.313(5)
N1 N2 1.365(4)
N1 H1B 0.8600
C1 N3 1.324(5)
C1 H1C 0.9300
O2 C8 1.375(4)
O2 C10 1.431(4)
N2 C2 1.294(5)
C2 N3 1.378(5)
C2 H2B 0.9300
C3 N4 1.279(5)
C3 C4 1.454(4)
C3 H3A 0.9300
N3 N4 1.406(4)
C4 C5 1.379(5)
C4 C9 1.406(5)
C5 C6 1.398(5)
C5 H5A 0.9300
C6 C7 1.387(5)
C6 H6A 0.9300
C7 C8 1.401(5)
C8 C9 1.378(5)
C9 H9A 0.9300
C10 H10A 0.9600
C10 H10B 0.9600
C10 H10C 0.9600
O3 N5 1.234(5)
O4 N5 1.231(5)
O5 N5 1.201(5)

loop_
_geom_torsion_atom_site_label_1
_geom_torsion_atom_site_label_2
_geom_torsion_atom_site_label_3
_geom_torsion_atom_site_label_4
_geom_torsion
N2 N1 C1 N3 -1.4(4)
C1 N1 N2 C2 0.8(4)
N1 N2 C2 N3 0.1(4)
N1 C1 N3 C2 1.4(4)
N1 C1 N3 N4 174.8(3)
N2 C2 N3 C1 -0.9(4)
N2 C2 N3 N4 -173.6(4)
C4 C3 N4 N3 -179.8(3)
C1 N3 N4 C3 146.4(3)
C2 N3 N4 C3 -41.9(5)
N4 C3 C4 C5 179.5(4)
N4 C3 C4 C9 0.7(5)
C9 C4 C5 C6 0.4(6)
C3 C4 C5 C6 -178.4(3)
C4 C5 C6 C7 0.0(6)
C5 C6 C7 O1 178.8(3)
C5 C6 C7 C8 -0.1(6)
C10 O2 C8 C9 -1.2(5)
C10 O2 C8 C7 178.6(4)
O1 C7 C8 O2 1.2(4)
C6 C7 C8 O2 -179.8(3)
O1 C7 C8 C9 -179.1(3)
C6 C7 C8 C9 -0.1(5)
O2 C8 C9 C4 -179.8(3)
C7 C8 C9 C4 0.4(5)
C5 C4 C9 C8 -0.6(5)
C3 C4 C9 C8 178.2(3)
